data_7101200
loop_
_publ_author_name
'Dirk Walther'
'Reinald Fischer'
'Helmar Gorls'
'Jens Langer'
'Astrid Malassa'
'Gavin Vaughan'

_publ_section_title
;
A Key Step of the Formation of Acrylic Acid from CO~2~ and
Ethylene: The Transformation of a Nickelalactone into a
Nickel-acrylate Complex
;
_journal_issue 23
_journal_name_full 'Chemical Communications'
_journal_paper_doi 10.1039/b603540j
_journal_year 2006
_chemical_formula_sum 'C34 H39 N Ni O3 P2'
_chemical_formula_weight 630.31
_chemical_name_systematic
;
?
;
_space_group_IT_number 2
_symmetry_cell_setting triclinic
_symmetry_space_group_name_Hall '-P 1'
_symmetry_space_group_name_H-M 'P -1'
_atom_sites_solution_hydrogens geom
_atom_sites_solution_primary direct
_atom_sites_solution_secondary difmap
_audit_creation_method SHELXL-97
_cell_angle_alpha 82.934(6)
_cell_angle_beta 72.900(7)
_cell_angle_gamma 66.730(8)
_cell_formula_units_Z 2
_cell_length_a 10.0133(9)
_cell_length_b 10.9437(9)
_cell_length_c 16.2880(1)
_cell_measurement_temperature 183(2)
_cell_volume 1567.1(2)
_computing_cell_refinement DENZO
_computing_data_collection COLLECT
_computing_data_reduction DENZO
_computing_molecular_graphics SHELXTL/PC
_computing_publication_material SHELXL-97
_computing_structure_refinement 'SHELXL-97 (Sheldrick, 1997)'
_computing_structure_solution 'SHELXS-97 (Sheldrick, 1990)'
_diffrn_ambient_temperature 183(2)
_diffrn_measured_fraction_theta_full 0.906
_diffrn_measured_fraction_theta_max 0.906
_diffrn_measurement_device_type KappaCCD
_diffrn_measurement_method 'phi- + omega-scan'
_diffrn_radiation_monochromator graphite
_diffrn_radiation_source 'fine-focus sealed tube'
_diffrn_radiation_type MoK\a
_diffrn_radiation_wavelength 0.71073
_diffrn_reflns_av_R_equivalents 0.0456
_diffrn_reflns_av_sigmaI/netI 0.1010
_diffrn_reflns_limit_h_max 12
_diffrn_reflns_limit_h_min -12
_diffrn_reflns_limit_k_max 11
_diffrn_reflns_limit_k_min -14
_diffrn_reflns_limit_l_max 21
_diffrn_reflns_limit_l_min -17
_diffrn_reflns_number 9865
_diffrn_reflns_theta_full 27.46
_diffrn_reflns_theta_max 27.46
_diffrn_reflns_theta_min 2.30
_exptl_absorpt_coefficient_mu 0.756
_exptl_absorpt_correction_type none
_exptl_crystal_colour green-yellow
_exptl_crystal_density_diffrn 1.336
_exptl_crystal_density_method 'not measured'
_exptl_crystal_description prism
_exptl_crystal_F_000 664
_exptl_crystal_size_max 0.09
_exptl_crystal_size_mid 0.08
_exptl_crystal_size_min 0.07
_refine_diff_density_max 0.690
_refine_diff_density_min -0.659
_refine_diff_density_rms 0.080
_refine_ls_extinction_method none
_refine_ls_goodness_of_fit_ref 1.019
_refine_ls_hydrogen_treatment constr
_refine_ls_matrix_type full
_refine_ls_number_parameters 370
_refine_ls_number_reflns 6467
_refine_ls_number_restraints 0
_refine_ls_restrained_S_all 1.019
_refine_ls_R_factor_all 0.0991
_refine_ls_R_factor_gt 0.0537
_refine_ls_shift/su_max 0.001
_refine_ls_shift/su_mean 0.000
_refine_ls_structure_factor_coef Fsqd
_refine_ls_weighting_details 'calc w=1/[\s^2^(Fo^2^)+(0.0542P)^2^+0.1761P] where P=(Fo^2^+2Fc^2^)/3'
_refine_ls_weighting_scheme calc
_refine_ls_wR_factor_gt 0.1133
_refine_ls_wR_factor_ref 0.1306
_reflns_number_gt 4289
_reflns_number_total 6467
_reflns_threshold_expression >2sigma(I)
_cod_data_source_file b603540j.txt
_cod_depositor_comments
;
The following automatic conversions were performed:
'_exptl_absorpt_correction_type' value 'NONE' changed to 'none' according
to '/home/saulius/struct/CIF-dictionaries/cif_core.dic' dictionary named
'cif_core.dic' version 2.4.1 from 2010-06-29.

Automatic conversion script
Id: cif_fix_enum 1527 2010-12-29 10:47:43Z saulius 
;
_cod_original_sg_symbol_H-M P-1
_cod_original_formula_sum 'C31 H32 Ni O2 P2, C3 H7 N O'
_cod_database_code 7101200

loop_
_symmetry_equiv_pos_as_xyz
'x, y, z'
'-x, -y, -z'

loop_
_atom_site_label
_atom_site_type_symbol
_atom_site_fract_x
_atom_site_fract_y
_atom_site_fract_z
_atom_site_U_iso_or_equiv
_atom_site_adp_type
_atom_site_occupancy
_atom_site_symmetry_multiplicity
_atom_site_calc_flag
_atom_site_refinement_flags
Ni Ni 0.57901(4) 0.02973(4) 0.26117(3) 0.02237(14) Uani 1 1 d .
P1 P 0.76846(9) -0.03535(9) 0.31434(5) 0.0233(2) Uani 1 1 d .
P2 P 0.64035(9) 0.19199(9) 0.18160(5) 0.0219(2) Uani 1 1 d .
O1 O 0.4082(2) 0.0860(2) 0.21780(15) 0.0281(6) Uani 1 1 d .
O2 O 0.1869(2) 0.0718(3) 0.23347(16) 0.0378(7) Uani 1 1 d .
C1 C 0.5029(4) -0.1012(4) 0.3274(2) 0.0337(9) Uani 1 1 d .
H1A H 0.5631 -0.1904 0.3014 0.040 Uiso 1 1 calc R
H1B H 0.5100 -0.1057 0.3871 0.040 Uiso 1 1 calc R
C2 C 0.3391(4) -0.0581(4) 0.3266(2) 0.0309(8) Uani 1 1 d .
H2A H 0.3188 -0.1373 0.3198 0.037 Uiso 1 1 calc R
H2B H 0.2722 -0.0163 0.3821 0.037 Uiso 1 1 calc R
C3 C 0.3043(3) 0.0389(3) 0.2547(2) 0.0250(8) Uani 1 1 d .
C4 C 0.9548(3) -0.0910(4) 0.2346(2) 0.0267(8) Uani 1 1 d .
H4A H 1.0186 -0.0530 0.2505 0.032 Uiso 1 1 calc R
H4B H 1.0027 -0.1889 0.2392 0.032 Uiso 1 1 calc R
C5 C 0.9573(4) -0.0551(3) 0.1399(2) 0.0279(8) Uani 1 1 d .
H5A H 1.0490 -0.1210 0.1033 0.034 Uiso 1 1 calc R
H5B H 0.8689 -0.0635 0.1292 0.034 Uiso 1 1 calc R
C6 C 0.9549(3) 0.0837(4) 0.1120(2) 0.0288(8) Uani 1 1 d .
H6A H 0.9503 0.0976 0.0515 0.035 Uiso 1 1 calc R
H6B H 1.0515 0.0868 0.1137 0.035 Uiso 1 1 calc R
C7 C 0.8258(3) 0.1997(3) 0.1650(2) 0.0266(8) Uani 1 1 d .
H7A H 0.8258 0.2843 0.1355 0.032 Uiso 1 1 calc R
H7B H 0.8437 0.1996 0.2217 0.032 Uiso 1 1 calc R
C8 C 0.7933(3) -0.1761(3) 0.3905(2) 0.0273(8) Uani 1 1 d .
C9 C 0.8289(4) -0.3022(4) 0.3606(2) 0.0332(9) Uani 1 1 d .
H9A H 0.8440 -0.3143 0.3013 0.040 Uiso 1 1 calc R
C10 C 0.8425(4) -0.4093(4) 0.4162(3) 0.0412(10) Uani 1 1 d .
H10A H 0.8674 -0.4950 0.3951 0.049 Uiso 1 1 calc R
C11 C 0.8199(4) -0.3922(4) 0.5025(3) 0.0439(11) Uani 1 1 d .
H11A H 0.8295 -0.4660 0.5409 0.053 Uiso 1 1 calc R
C12 C 0.7832(4) -0.2677(4) 0.5326(3) 0.0416(10) Uani 1 1 d .
H12A H 0.7678 -0.2561 0.5920 0.050 Uiso 1 1 calc R
C13 C 0.7685(4) -0.1592(4) 0.4774(2) 0.0337(9) Uani 1 1 d .
H13A H 0.7414 -0.0734 0.4990 0.040 Uiso 1 1 calc R
C14 C 0.7575(3) 0.0962(3) 0.3774(2) 0.0255(8) Uani 1 1 d .
C15 C 0.8830(4) 0.1039(4) 0.3948(2) 0.0412(10) Uani 1 1 d .
H15A H 0.9813 0.0407 0.3707 0.049 Uiso 1 1 calc R
C16 C 0.8641(5) 0.2029(5) 0.4466(3) 0.0492(11) Uani 1 1 d .
H16A H 0.9499 0.2067 0.4582 0.059 Uiso 1 1 calc R
C17 C 0.7235(5) 0.2964(4) 0.4820(3) 0.0431(10) Uani 1 1 d .
H17A H 0.7124 0.3650 0.5169 0.052 Uiso 1 1 calc R
C18 C 0.5996(4) 0.2895(4) 0.4661(2) 0.0417(10) Uani 1 1 d .
H18A H 0.5020 0.3530 0.4909 0.050 Uiso 1 1 calc R
C19 C 0.6152(4) 0.1909(4) 0.4142(2) 0.0313(8) Uani 1 1 d .
H19A H 0.5283 0.1877 0.4035 0.038 Uiso 1 1 calc R
C20 C 0.5084(3) 0.3540(3) 0.2256(2) 0.0240(8) Uani 1 1 d .
C21 C 0.5508(4) 0.4438(4) 0.2555(2) 0.0304(8) Uani 1 1 d .
H21A H 0.6543 0.4234 0.2506 0.036 Uiso 1 1 calc R
C22 C 0.4428(4) 0.5623(4) 0.2924(2) 0.0372(9) Uani 1 1 d .
H22A H 0.4727 0.6217 0.3136 0.045 Uiso 1 1 calc R
C23 C 0.2908(4) 0.5955(4) 0.2988(2) 0.0367(9) Uani 1 1 d .
H23A H 0.2174 0.6774 0.3238 0.044 Uiso 1 1 calc R
C24 C 0.2481(4) 0.5089(4) 0.2687(2) 0.0338(9) Uani 1 1 d .
H24A H 0.1448 0.5315 0.2720 0.041 Uiso 1 1 calc R
C25 C 0.3551(4) 0.3884(4) 0.2335(2) 0.0296(8) Uani 1 1 d .
H25A H 0.3236 0.3281 0.2144 0.036 Uiso 1 1 calc R
C26 C 0.6262(3) 0.2009(3) 0.0713(2) 0.0231(7) Uani 1 1 d .
C27 C 0.6217(4) 0.3136(4) 0.0202(2) 0.0305(8) Uani 1 1 d .
H27A H 0.6217 0.3889 0.0436 0.037 Uiso 1 1 calc R
C28 C 0.6171(4) 0.3170(4) -0.0640(2) 0.0358(9) Uani 1 1 d .
H28A H 0.6140 0.3942 -0.0984 0.043 Uiso 1 1 calc R
C29 C 0.6170(4) 0.2074(4) -0.0980(2) 0.0351(9) Uani 1 1 d .
H29A H 0.6131 0.2098 -0.1558 0.042 Uiso 1 1 calc R
C30 C 0.6224(4) 0.0945(4) -0.0488(2) 0.0315(9) Uani 1 1 d .
H30A H 0.6233 0.0190 -0.0725 0.038 Uiso 1 1 calc R
C31 C 0.6265(4) 0.0922(4) 0.0357(2) 0.0281(8) Uani 1 1 d .
H31A H 0.6294 0.0147 0.0698 0.034 Uiso 1 1 calc R
N1 N 0.0966(4) 0.4282(5) 0.1060(3) 0.0672(12) Uani 1 1 d .
O3 O -0.1008(4) 0.4773(4) 0.2227(3) 0.0895(13) Uani 1 1 d .
C32 C 0.0135(5) 0.3964(5) 0.1780(3) 0.0540(12) Uani 1 1 d .
H32A H 0.0442 0.3058 0.1959 0.065 Uiso 1 1 calc R
C33 C 0.2276(5) 0.3295(7) 0.0575(4) 0.099(2) Uani 1 1 d .
H33A H 0.2378 0.2423 0.0844 0.148 Uiso 1 1 calc R
H33B H 0.3163 0.3486 0.0555 0.148 Uiso 1 1 calc R
H33C H 0.2196 0.3293 -0.0010 0.148 Uiso 1 1 calc R
C34 C 0.0533(7) 0.5711(6) 0.0776(4) 0.094(2) Uani 1 1 d .
H34A H -0.0406 0.6256 0.1179 0.141 Uiso 1 1 calc R
H34B H 0.0382 0.5796 0.0200 0.141 Uiso 1 1 calc R
H34C H 0.1338 0.6014 0.0762 0.141 Uiso 1 1 calc R

loop_
_atom_site_aniso_label
_atom_site_aniso_U_11
_atom_site_aniso_U_22
_atom_site_aniso_U_33
_atom_site_aniso_U_23
_atom_site_aniso_U_13
_atom_site_aniso_U_12
Ni 0.0181(2) 0.0239(3) 0.0270(3) 0.00357(19) -0.00930(17) -0.00877(18)
P1 0.0185(4) 0.0252(5) 0.0261(5) 0.0018(4) -0.0082(4) -0.0071(4)
P2 0.0173(4) 0.0228(5) 0.0270(5) 0.0015(4) -0.0084(4) -0.0077(4)
O1 0.0206(11) 0.0319(14) 0.0384(14) 0.0092(11) -0.0142(10) -0.0149(10)
O2 0.0251(13) 0.0548(18) 0.0433(16) 0.0093(13) -0.0182(12) -0.0215(12)
C1 0.0284(18) 0.035(2) 0.044(2) 0.0139(18) -0.0167(17) -0.0183(17)
C2 0.0285(18) 0.037(2) 0.031(2) 0.0059(17) -0.0093(15) -0.0170(17)
C3 0.0206(17) 0.025(2) 0.0295(19) -0.0050(15) -0.0052(14) -0.0086(15)
C4 0.0186(16) 0.027(2) 0.0279(19) -0.0002(15) -0.0057(14) -0.0025(14)
C5 0.0191(16) 0.031(2) 0.031(2) -0.0049(16) -0.0066(14) -0.0052(15)
C6 0.0189(17) 0.039(2) 0.0266(19) 0.0006(16) -0.0036(14) -0.0110(16)
C7 0.0216(17) 0.029(2) 0.032(2) 0.0023(16) -0.0112(15) -0.0100(15)
C8 0.0196(16) 0.030(2) 0.033(2) 0.0049(16) -0.0104(15) -0.0087(15)
C9 0.0270(19) 0.035(2) 0.031(2) 0.0049(17) -0.0055(16) -0.0074(16)
C10 0.033(2) 0.034(2) 0.047(3) 0.010(2) -0.0089(18) -0.0075(18)
C11 0.031(2) 0.046(3) 0.049(3) 0.026(2) -0.0150(18) -0.0138(19)
C12 0.039(2) 0.060(3) 0.034(2) 0.016(2) -0.0191(18) -0.025(2)
C13 0.034(2) 0.039(2) 0.033(2) 0.0060(18) -0.0132(16) -0.0164(17)
C14 0.0259(17) 0.029(2) 0.0233(18) 0.0032(15) -0.0080(14) -0.0120(15)
C15 0.0264(19) 0.059(3) 0.045(2) -0.009(2) -0.0117(17) -0.0191(19)
C16 0.049(3) 0.068(3) 0.047(3) -0.010(2) -0.013(2) -0.036(2)
C17 0.056(3) 0.043(3) 0.038(2) -0.009(2) -0.009(2) -0.027(2)
C18 0.048(2) 0.035(2) 0.034(2) -0.0051(18) -0.0079(18) -0.0079(19)
C19 0.0266(18) 0.038(2) 0.030(2) -0.0044(17) -0.0081(15) -0.0120(16)
C20 0.0196(16) 0.026(2) 0.0239(18) 0.0025(15) -0.0064(14) -0.0069(14)
C21 0.0268(18) 0.032(2) 0.034(2) 0.0029(17) -0.0114(15) -0.0109(16)
C22 0.045(2) 0.030(2) 0.038(2) -0.0026(18) -0.0144(18) -0.0129(18)
C23 0.035(2) 0.029(2) 0.033(2) -0.0008(17) -0.0054(17) -0.0017(17)
C24 0.0277(19) 0.032(2) 0.033(2) -0.0012(17) -0.0061(16) -0.0038(16)
C25 0.0259(18) 0.033(2) 0.031(2) 0.0046(17) -0.0104(15) -0.0125(16)
C26 0.0172(16) 0.024(2) 0.0276(19) 0.0028(15) -0.0071(13) -0.0075(14)
C27 0.0305(19) 0.029(2) 0.031(2) -0.0010(17) -0.0083(16) -0.0102(16)
C28 0.037(2) 0.033(2) 0.030(2) 0.0094(17) -0.0097(17) -0.0085(17)
C29 0.034(2) 0.044(3) 0.026(2) 0.0014(18) -0.0098(16) -0.0118(18)
C30 0.0306(19) 0.031(2) 0.034(2) -0.0054(17) -0.0088(16) -0.0118(16)
C31 0.0254(17) 0.028(2) 0.030(2) 0.0018(16) -0.0080(15) -0.0096(15)
N1 0.043(2) 0.090(3) 0.079(3) -0.006(3) -0.028(2) -0.026(2)
O3 0.067(2) 0.089(3) 0.109(3) -0.042(3) -0.004(2) -0.028(2)
C32 0.048(3) 0.064(3) 0.066(3) -0.008(3) -0.016(2) -0.036(3)
C33 0.043(3) 0.167(7) 0.075(4) -0.019(4) -0.015(3) -0.024(4)
C34 0.120(5) 0.085(5) 0.127(5) 0.038(4) -0.073(4) -0.072(4)

loop_
_atom_type_symbol
_atom_type_description
_atom_type_scat_dispersion_real
_atom_type_scat_dispersion_imag
_atom_type_scat_source
C C 0.0033 0.0016 'International Tables Vol C Tables 4.2.6.8 and 6.1.1.4'
H H 0.0000 0.0000 'International Tables Vol C Tables 4.2.6.8 and 6.1.1.4'
N N 0.0061 0.0033 'International Tables Vol C Tables 4.2.6.8 and 6.1.1.4'
O O 0.0106 0.0060 'International Tables Vol C Tables 4.2.6.8 and 6.1.1.4'
P P 0.1023 0.0942 'International Tables Vol C Tables 4.2.6.8 and 6.1.1.4'
Ni Ni 0.3393 1.1124 'International Tables Vol C Tables 4.2.6.8 and 6.1.1.4'

loop_
_geom_angle_atom_site_label_1
_geom_angle_atom_site_label_2
_geom_angle_atom_site_label_3
_geom_angle
O1 Ni C1 85.88(12)
O1 Ni P1 178.14(8)
C1 Ni P1 92.60(10)
O1 Ni P2 87.58(7)
C1 Ni P2 173.31(10)
P1 Ni P2 93.91(4)
C14 P1 C8 102.12(16)
C14 P1 C4 107.84(16)
C8 P1 C4 101.31(15)
C14 P1 Ni 110.61(11)
C8 P1 Ni 118.80(11)
C4 P1 Ni 114.87(11)
C20 P2 C7 103.83(15)
C20 P2 C26 103.78(15)
C7 P2 C26 101.95(15)
C20 P2 Ni 110.34(11)
C7 P2 Ni 121.28(12)
C26 P2 Ni 113.84(11)
C3 O1 Ni 117.6(2)
C2 C1 Ni 107.6(2)
C3 C2 C1 111.3(3)
O2 C3 O1 123.0(3)
O2 C3 C2 122.8(3)
O1 C3 C2 114.3(3)
C5 C4 P1 117.0(2)
C6 C5 C4 115.3(3)
C5 C6 C7 116.4(3)
C6 C7 P2 113.1(2)
C13 C8 C9 119.1(3)
C13 C8 P1 122.0(3)
C9 C8 P1 118.8(3)
C10 C9 C8 120.6(4)
C9 C10 C11 120.0(4)
C12 C11 C10 119.7(4)
C11 C12 C13 120.8(4)
C12 C13 C8 119.7(4)
C19 C14 C15 118.1(3)
C19 C14 P1 118.1(2)
C15 C14 P1 123.7(3)
C16 C15 C14 120.1(4)
C15 C16 C17 121.4(4)
C18 C17 C16 119.1(4)
C17 C18 C19 120.8(4)
C18 C19 C14 120.5(3)
C21 C20 C25 118.0(3)
C21 C20 P2 123.7(2)
C25 C20 P2 118.2(3)
C22 C21 C20 120.3(3)
C21 C22 C23 120.9(3)
C24 C23 C22 119.3(3)
C23 C24 C25 120.3(3)
C24 C25 C20 121.1(3)
C31 C26 C27 118.5(3)
C31 C26 P2 120.1(3)
C27 C26 P2 121.3(3)
C28 C27 C26 120.7(3)
C27 C28 C29 119.6(4)
C30 C29 C28 120.6(3)
C29 C30 C31 119.4(3)
C26 C31 C30 121.1(3)
C32 N1 C33 120.4(5)
C32 N1 C34 119.3(5)
C33 N1 C34 120.2(5)
O3 C32 N1 123.4(5)

loop_
_geom_bond_atom_site_label_1
_geom_bond_atom_site_label_2
_geom_bond_distance
Ni O1 1.891(2)
Ni C1 1.949(4)
Ni P1 2.1454(9)
Ni P2 2.2444(10)
P1 C14 1.820(3)
P1 C8 1.839(4)
P1 C4 1.848(3)
P2 C20 1.819(3)
P2 C7 1.830(3)
P2 C26 1.831(3)
O1 C3 1.300(4)
O2 C3 1.226(4)
C1 C2 1.521(4)
C2 C3 1.504(5)
C4 C5 1.539(5)
C5 C6 1.524(5)
C6 C7 1.531(4)
C8 C13 1.385(5)
C8 C9 1.393(5)
C9 C10 1.378(5)
C10 C11 1.381(6)
C11 C12 1.376(6)
C12 C13 1.385(5)
C14 C19 1.396(4)
C14 C15 1.402(4)
C15 C16 1.375(5)
C16 C17 1.375(5)
C17 C18 1.372(5)
C18 C19 1.384(5)
C20 C21 1.397(5)
C20 C25 1.398(4)
C21 C22 1.383(5)
C22 C23 1.392(5)
C23 C24 1.371(5)
C24 C25 1.387(5)
C26 C31 1.385(5)
C26 C27 1.392(5)
C27 C28 1.382(5)
C28 C29 1.382(5)
C29 C30 1.379(5)
C30 C31 1.385(5)
N1 C32 1.320(6)
N1 C33 1.410(6)
N1 C34 1.501(6)
O3 C32 1.222(5)
